data_7016538
loop_
_publ_author_name
'Del Castillo, Trevor J.'
'Sarkar, Soumya'
'Abboud, Khalil A.'
'Veige, Adam S.'

_publ_section_title
;
 1,3-Dipolar cycloaddition between a metal-azide (Ph(3)PAuN(3)) and a
 metal-acetylide (Ph(3)PAuC[triple bond, length as m-dash]CPh): an
 inorganic version of a click reaction.
;
_journal_issue 32
_journal_name_full 'Dalton transactions (Cambridge, England : 2003)'
_journal_page_first 8140
_journal_page_last 8144
_journal_paper_doi 10.1039/c1dt10787a
_journal_volume 40
_journal_year 2011
_chemical_formula_moiety 'C44 H35 Au2 N3 P2, 2(C6 H6)'
_chemical_formula_sum 'C56 H47 Au2 N3 P2'
_chemical_formula_weight 1217.84
_chemical_name_systematic
;
?
;
_space_group_IT_number 61
_symmetry_cell_setting orthorhombic
_symmetry_space_group_name_Hall '-P 2ac 2ab'
_symmetry_space_group_name_H-M 'P b c a'
_atom_sites_solution_hydrogens geom
_atom_sites_solution_primary direct
_atom_sites_solution_secondary difmap
_audit_creation_method SHELXL-97
_audit_update_record
;
2010-11-30 # Formatted by publCIF
;
_cell_angle_alpha 90.00
_cell_angle_beta 90.00
_cell_angle_gamma 90.00
_cell_formula_units_Z 8
_cell_length_a 15.4234(3)
_cell_length_b 17.1790(3)
_cell_length_c 35.8699(7)
_cell_measurement_reflns_used 9237
_cell_measurement_temperature 100(2)
_cell_measurement_theta_max 28.0
_cell_measurement_theta_min 2.0
_cell_volume 9504.0(3)
_computing_cell_refinement 'Bruker APEX2'
_computing_data_collection 'Bruker APEX2 (Bruker, 2008)'
_computing_data_reduction 'Bruker SAINT (Bruker, 2008)'
_computing_molecular_graphics 'Bruker SHELXTL'
_computing_publication_material 'Bruker SHELXTL'
_computing_structure_refinement 'Bruker SHELXTL'
_computing_structure_solution 'Bruker SHELXTL (Bruker, 2008)'
_diffrn_ambient_temperature 100(2)
_diffrn_measured_fraction_theta_full 1.000
_diffrn_measured_fraction_theta_max 1.000
_diffrn_measurement_device_type 'Bruker APEX-II CCD'
_diffrn_measurement_method '\w scans'
_diffrn_radiation_monochromator graphite
_diffrn_radiation_source 'fine-focus sealed tube'
_diffrn_radiation_type MoK\a
_diffrn_radiation_wavelength 0.71073
_diffrn_reflns_av_R_equivalents 0.0949
_diffrn_reflns_av_sigmaI/netI 0.0671
_diffrn_reflns_limit_h_max 20
_diffrn_reflns_limit_h_min -17
_diffrn_reflns_limit_k_max 19
_diffrn_reflns_limit_k_min -22
_diffrn_reflns_limit_l_max 46
_diffrn_reflns_limit_l_min -46
_diffrn_reflns_number 85533
_diffrn_reflns_theta_full 27.50
_diffrn_reflns_theta_max 27.50
_diffrn_reflns_theta_min 1.74
_exptl_absorpt_coefficient_mu 6.275
_exptl_absorpt_correction_T_max 0.7698
_exptl_absorpt_correction_T_min 0.4569
_exptl_absorpt_correction_type numerical
_exptl_absorpt_process_details 'based on measured indexed crystal faces, Bruker SHELXTL v6.12 (Bruker 2007)'
_exptl_crystal_colour colorless
_exptl_crystal_density_diffrn 1.702
_exptl_crystal_density_method 'not measured'
_exptl_crystal_description blocks
_exptl_crystal_F_000 4736
_exptl_crystal_size_max 0.15
_exptl_crystal_size_mid 0.12
_exptl_crystal_size_min 0.04
_refine_diff_density_max 1.646
_refine_diff_density_min -1.395
_refine_diff_density_rms 0.144
_refine_ls_extinction_method none
_refine_ls_goodness_of_fit_ref 0.932
_refine_ls_hydrogen_treatment constr
_refine_ls_matrix_type full
_refine_ls_number_parameters 515
_refine_ls_number_reflns 10916
_refine_ls_number_restraints 24
_refine_ls_restrained_S_all 0.932
_refine_ls_R_factor_all 0.0570
_refine_ls_R_factor_gt 0.0333
_refine_ls_shift/su_max 0.004
_refine_ls_shift/su_mean 0.000
_refine_ls_structure_factor_coef Fsqd
_refine_ls_weighting_details 'calc w=1/[\s^2^(Fo^2^)+(0.0245P)^2^] where P=(Fo^2^+2Fc^2^)/3'
_refine_ls_weighting_scheme calc
_refine_ls_wR_factor_gt 0.0600
_refine_ls_wR_factor_ref 0.0640
_reflns_number_gt 7820
_reflns_number_total 10916
_reflns_threshold_expression I>2\s(I)
_cod_data_source_file c1dt10787a.txt
_cod_data_source_block tre02
_cod_depositor_comments
;
The following automatic conversions were performed:

'_symmetry_cell_setting' value 'Orthorhombic' changed to
'orthorhombic' according to
/home/saulius/struct/CIF-dictionaries/cif_core.dic dictionary named
'cif_core.dic' version 2.4.1 from 2010-06-29.

Automatic conversion script
Id: cif_fix_values 1715 2011-07-08 13:25:40Z adriana 
;
_cod_original_sg_symbol_H-M Pbca
_cod_database_code 7016538

loop_
_symmetry_equiv_pos_as_xyz
'x, y, z'
'-x+1/2, -y, z+1/2'
'-x, y+1/2, -z+1/2'
'x+1/2, -y+1/2, -z'
'-x, -y, -z'
'x-1/2, y, -z-1/2'
'x, -y-1/2, z-1/2'
'-x-1/2, y-1/2, z'

loop_
_atom_site_label
_atom_site_type_symbol
_atom_site_fract_x
_atom_site_fract_y
_atom_site_fract_z
_atom_site_U_iso_or_equiv
_atom_site_adp_type
_atom_site_occupancy
_atom_site_symmetry_multiplicity
_atom_site_calc_flag
_atom_site_refinement_flags
_atom_site_disorder_assembly
_atom_site_disorder_group
Au1 Au 0.891397(10) 0.588995(10) 0.325345(5) 0.01932(5) Uani 1 1 d . . .
Au2 Au 0.846805(10) 0.559542(10) 0.419800(5) 0.02057(5) Uani 1 1 d . . .
P3 P 0.80590(7) 0.66821(7) 0.29196(3) 0.0194(3) Uani 1 1 d . C .
P4 P 0.73290(8) 0.62168(8) 0.44758(4) 0.0274(3) Uani 1 1 d . B .
N1 N 1.0514(2) 0.4236(2) 0.37365(11) 0.0283(10) Uani 1 1 d . . .
N2 N 0.9633(2) 0.5158(2) 0.35736(10) 0.0203(8) Uani 1 1 d . . .
N3 N 1.0267(2) 0.4683(2) 0.34521(11) 0.0281(10) Uani 1 1 d . . .
C1 C 0.9453(3) 0.5018(2) 0.39409(12) 0.0176(10) Uani 1 1 d . . .
C2 C 1.0022(3) 0.4430(3) 0.40387(13) 0.0212(10) Uani 1 1 d . A .
C3 C 1.0111(3) 0.4014(3) 0.43904(14) 0.0252(11) Uani 1 1 d . . .
C4 C 0.9562(7) 0.4050(8) 0.4675(3) 0.029(3) Uiso 0.485(15) 1 d P A 1
H4A H 0.9073 0.4383 0.4652 0.035 Uiso 0.485(15) 1 calc PR A 1
C5 C 0.9657(7) 0.3636(8) 0.5001(3) 0.034(3) Uiso 0.485(15) 1 d P A 1
H5A H 0.9287 0.3738 0.5207 0.041 Uiso 0.485(15) 1 calc PR A 1
C6 C 1.0293(7) 0.3069(8) 0.5028(4) 0.025(3) Uiso 0.485(15) 1 d P A 1
H6A H 1.0373 0.2777 0.5251 0.029 Uiso 0.485(15) 1 calc PR A 1
C7 C 1.0815(9) 0.2945(7) 0.4711(4) 0.030(4) Uiso 0.485(15) 1 d P A 1
H7A H 1.1226 0.2534 0.4715 0.036 Uiso 0.485(15) 1 calc PR A 1
C8 C 1.0753(10) 0.3388(9) 0.4404(4) 0.033(4) Uiso 0.485(15) 1 d P A 1
H8A H 1.1123 0.3295 0.4197 0.040 Uiso 0.485(15) 1 calc PR A 1
C4' C 0.9782(6) 0.4390(7) 0.4735(3) 0.025(3) Uiso 0.515(15) 1 d P A 2
H4'A H 0.9528 0.4893 0.4724 0.030 Uiso 0.515(15) 1 calc PR A 2
C5' C 0.9847(6) 0.4009(8) 0.5075(3) 0.032(3) Uiso 0.515(15) 1 d P A 2
H5'A H 0.9615 0.4247 0.5292 0.038 Uiso 0.515(15) 1 calc PR A 2
C6' C 1.0228(7) 0.3316(8) 0.5104(4) 0.030(3) Uiso 0.515(15) 1 d P A 2
H6'A H 1.0245 0.3060 0.5338 0.036 Uiso 0.515(15) 1 calc PR A 2
C7' C 1.0589(9) 0.2975(7) 0.4803(4) 0.031(3) Uiso 0.515(15) 1 d P A 2
H7'A H 1.0877 0.2489 0.4827 0.037 Uiso 0.515(15) 1 calc PR A 2
C8' C 1.0536(9) 0.3355(8) 0.4438(4) 0.029(4) Uiso 0.515(15) 1 d P A 2
H8'A H 1.0815 0.3120 0.4230 0.035 Uiso 0.515(15) 1 calc PR A 2
C9 C 0.7056(3) 0.5810(3) 0.49295(13) 0.0268(11) Uani 1 1 d . . .
C10 C 0.6202(3) 0.5729(3) 0.50553(16) 0.0436(15) Uani 1 1 d . . .
H10A H 0.5733 0.5902 0.4905 0.052 Uiso 1 1 calc R . .
C11 C 0.6043(4) 0.5396(4) 0.53998(17) 0.0546(17) Uani 1 1 d . . .
H11A H 0.5464 0.5339 0.5485 0.066 Uiso 1 1 calc R . .
C12 C 0.6722(4) 0.5145(4) 0.56206(16) 0.0509(16) Uani 1 1 d . . .
H12A H 0.6605 0.4909 0.5855 0.061 Uiso 1 1 calc R . .
C13 C 0.7564(3) 0.5234(3) 0.55045(15) 0.0378(13) Uani 1 1 d . . .
H13A H 0.8030 0.5072 0.5660 0.045 Uiso 1 1 calc R . .
C14 C 0.7729(3) 0.5565(3) 0.51567(14) 0.0310(12) Uani 1 1 d . . .
H14A H 0.8311 0.5623 0.5074 0.037 Uiso 1 1 calc R . .
C15 C 0.7538(3) 0.7231(2) 0.45579(13) 0.0378(13) Uani 1 1 d G . .
C16 C 0.7101(8) 0.7607(3) 0.4845(2) 0.049(3) Uiso 0.64(4) 1 d PGD B 1
H16A H 0.6661 0.7341 0.4980 0.059 Uiso 0.64(4) 1 calc PR B 1
C17 C 0.7308(12) 0.8371(3) 0.4935(2) 0.061(4) Uiso 0.64(4) 1 d PGD B 1
H17A H 0.7010 0.8628 0.5132 0.073 Uiso 0.64(4) 1 calc PR B 1
C18 C 0.7952(10) 0.8760(3) 0.4738(2) 0.051(4) Uiso 0.64(4) 1 d PGD B 1
H18A H 0.8093 0.9283 0.4800 0.062 Uiso 0.64(4) 1 calc PR B 1
C19 C 0.8388(6) 0.8385(4) 0.4451(4) 0.062(5) Uiso 0.64(4) 1 d PGD B 1
H19A H 0.8828 0.8651 0.4316 0.074 Uiso 0.64(4) 1 calc PR B 1
C20 C 0.8181(5) 0.7620(4) 0.4361(3) 0.041(5) Uiso 0.64(4) 1 d PGD B 1
H20A H 0.8480 0.7363 0.4164 0.050 Uiso 0.64(4) 1 calc PR B 1
C16' C 0.7358(18) 0.7658(9) 0.4912(6) 0.049(6) Uiso 0.36(4) 1 d PD B 2
H16B H 0.7032 0.7412 0.5103 0.059 Uiso 0.36(4) 1 calc PR B 2
C17' C 0.7669(19) 0.8424(9) 0.4966(4) 0.046(6) Uiso 0.36(4) 1 d PD B 2
H17B H 0.7483 0.8725 0.5173 0.055 Uiso 0.36(4) 1 calc PR B 2
C18' C 0.825(2) 0.8724(10) 0.4711(5) 0.060(6) Uiso 0.36(4) 1 d PD B 2
H18B H 0.8525 0.9206 0.4763 0.072 Uiso 0.36(4) 1 calc PR B 2
C19' C 0.8434(12) 0.8337(10) 0.4380(6) 0.051(8) Uiso 0.36(4) 1 d PD B 2
H19B H 0.8808 0.8563 0.4199 0.061 Uiso 0.36(4) 1 calc PR B 2
C20' C 0.8057(16) 0.7605(9) 0.4319(5) 0.042(8) Uiso 0.36(4) 1 d PD B 2
H20B H 0.8182 0.7353 0.4089 0.050 Uiso 0.36(4) 1 calc PR B 2
C21 C 0.6341(3) 0.6148(3) 0.42056(15) 0.0342(13) Uani 1 1 d D . .
C22 C 0.5706(4) 0.6716(4) 0.41901(18) 0.0614(19) Uani 1 1 d D B .
H22A H 0.5790 0.7196 0.4317 0.074 Uiso 1 1 calc R . .
C23 C 0.4951(4) 0.6592(5) 0.3991(2) 0.075(2) Uani 1 1 d D . .
H23A H 0.4518 0.6986 0.3988 0.090 Uiso 1 1 calc R B .
C24 C 0.4816(3) 0.5920(4) 0.38008(17) 0.0573(18) Uani 1 1 d D B .
H24A H 0.4299 0.5851 0.3660 0.069 Uiso 1 1 calc R . .
C25 C 0.5428(3) 0.5343(4) 0.38123(16) 0.0485(16) Uani 1 1 d D . .
H25A H 0.5335 0.4867 0.3683 0.058 Uiso 1 1 calc R B .
C26 C 0.6184(3) 0.5459(3) 0.40140(16) 0.0419(14) Uani 1 1 d . B .
H26A H 0.6606 0.5056 0.4021 0.050 Uiso 1 1 calc R . .
C27 C 0.7690(3) 0.7506(3) 0.31897(12) 0.0211(10) Uani 1 1 d . . .
C28 C 0.6876(7) 0.7739(8) 0.3238(4) 0.035(3) Uiso 0.53(2) 1 d P C 1
H28 H 0.6424 0.7450 0.3123 0.042 Uiso 0.53(2) 1 calc PR C 1
C29 C 0.6655(7) 0.8402(8) 0.3454(4) 0.031(3) Uiso 0.53(2) 1 d P C 1
H29 H 0.6067 0.8524 0.3507 0.037 Uiso 0.53(2) 1 calc PR C 1
C30 C 0.7316(8) 0.8862(7) 0.3584(3) 0.021(3) Uiso 0.53(2) 1 d P C 1
H30 H 0.7187 0.9321 0.3722 0.025 Uiso 0.53(2) 1 calc PR C 1
C31 C 0.8153(9) 0.8664(7) 0.3518(3) 0.027(3) Uiso 0.53(2) 1 d P C 1
H31 H 0.8603 0.8992 0.3607 0.032 Uiso 0.53(2) 1 calc PR C 1
C32 C 0.8363(8) 0.8009(7) 0.3328(4) 0.026(3) Uiso 0.53(2) 1 d P C 1
H32 H 0.8954 0.7883 0.3286 0.032 Uiso 0.53(2) 1 calc PR C 1
C28' C 0.6852(6) 0.7477(8) 0.3359(4) 0.023(3) Uiso 0.47(2) 1 d P C 2
H28' H 0.6489 0.7035 0.3327 0.028 Uiso 0.47(2) 1 calc PR C 2
C29' C 0.6579(8) 0.8106(9) 0.3569(4) 0.034(4) Uiso 0.47(2) 1 d P C 2
H29' H 0.6022 0.8091 0.3682 0.041 Uiso 0.47(2) 1 calc PR C 2
C30' C 0.7072(10) 0.8729(9) 0.3619(4) 0.037(4) Uiso 0.47(2) 1 d P C 2
H30' H 0.6862 0.9159 0.3759 0.045 Uiso 0.47(2) 1 calc PR C 2
C31' C 0.7899(12) 0.8748(10) 0.3464(5) 0.046(5) Uiso 0.47(2) 1 d P C 2
H31' H 0.8263 0.9187 0.3503 0.055 Uiso 0.47(2) 1 calc PR C 2
C32' C 0.8195(10) 0.8115(9) 0.3251(5) 0.036(4) Uiso 0.47(2) 1 d P C 2
H32' H 0.8764 0.8125 0.3150 0.043 Uiso 0.47(2) 1 calc PR C 2
C33 C 0.8582(3) 0.7108(3) 0.25170(12) 0.0191(10) Uani 1 1 d . . .
C34 C 0.8365(3) 0.7843(3) 0.23779(13) 0.0240(11) Uani 1 1 d . C .
H34A H 0.7932 0.8146 0.2498 0.029 Uiso 1 1 calc R . .
C35 C 0.8780(3) 0.8130(3) 0.20648(14) 0.0289(12) Uani 1 1 d . . .
H35A H 0.8631 0.8629 0.1970 0.035 Uiso 1 1 calc R C .
C36 C 0.9408(3) 0.7694(3) 0.18901(14) 0.0331(13) Uani 1 1 d . C .
H36A H 0.9693 0.7895 0.1676 0.040 Uiso 1 1 calc R . .
C37 C 0.9624(3) 0.6971(3) 0.20233(14) 0.0312(12) Uani 1 1 d . . .
H37A H 1.0054 0.6671 0.1899 0.037 Uiso 1 1 calc R C .
C38 C 0.9219(3) 0.6676(3) 0.23382(13) 0.0247(11) Uani 1 1 d . C .
H38A H 0.9377 0.6178 0.2431 0.030 Uiso 1 1 calc R . .
C39 C 0.7120(3) 0.6174(3) 0.27328(13) 0.0199(10) Uani 1 1 d . . .
C40 C 0.6770(3) 0.6362(3) 0.23926(13) 0.0231(11) Uani 1 1 d . C .
H40A H 0.6972 0.6808 0.2262 0.028 Uiso 1 1 calc R . .
C41 C 0.6122(3) 0.5905(3) 0.22382(14) 0.0300(12) Uani 1 1 d . . .
H41A H 0.5890 0.6038 0.2001 0.036 Uiso 1 1 calc R C .
C42 C 0.5813(3) 0.5265(3) 0.24230(14) 0.0288(12) Uani 1 1 d . C .
H42A H 0.5379 0.4948 0.2313 0.035 Uiso 1 1 calc R . .
C43 C 0.6139(3) 0.5086(3) 0.27713(15) 0.0381(13) Uani 1 1 d . . .
H43A H 0.5910 0.4657 0.2906 0.046 Uiso 1 1 calc R C .
C44 C 0.6798(3) 0.5532(3) 0.29244(15) 0.0359(13) Uani 1 1 d . C .
H44A H 0.7031 0.5398 0.3161 0.043 Uiso 1 1 calc R . .
C45 C 0.4057(4) 0.3795(4) 0.2519(2) 0.0571(18) Uani 1 1 d . . .
H45A H 0.4265 0.3708 0.2273 0.069 Uiso 1 1 calc R . .
C46 C 0.3524(4) 0.4396(4) 0.2590(2) 0.0581(18) Uani 1 1 d . . .
H46A H 0.3374 0.4741 0.2393 0.070 Uiso 1 1 calc R . .
C47 C 0.3201(4) 0.4522(3) 0.2931(2) 0.0587(19) Uani 1 1 d . . .
H47A H 0.2820 0.4948 0.2974 0.070 Uiso 1 1 calc R . .
C48 C 0.3421(4) 0.4032(4) 0.3221(2) 0.066(2) Uani 1 1 d . . .
H48A H 0.3194 0.4116 0.3464 0.079 Uiso 1 1 calc R . .
C49 C 0.3987(4) 0.3406(4) 0.3150(2) 0.0576(18) Uani 1 1 d . . .
H49A H 0.4148 0.3059 0.3344 0.069 Uiso 1 1 calc R . .
C50 C 0.4295(3) 0.3310(4) 0.2801(2) 0.0518(18) Uani 1 1 d . . .
H50A H 0.4686 0.2895 0.2751 0.062 Uiso 1 1 calc R . .
C51 C 0.7654(5) 0.7447(4) 0.1222(3) 0.044(4) Uiso 0.505(15) 1 d PG D 1
H51A H 0.8119 0.7783 0.1287 0.053 Uiso 0.505(15) 1 calc PR D 1
C52 C 0.7543(5) 0.6747(5) 0.1410(2) 0.036(3) Uiso 0.505(15) 1 d PG D 1
H52A H 0.7933 0.6604 0.1603 0.043 Uiso 0.505(15) 1 calc PR D 1
C53 C 0.6862(7) 0.6255(4) 0.1315(2) 0.042(3) Uiso 0.505(15) 1 d PG D 1
H53A H 0.6786 0.5776 0.1444 0.050 Uiso 0.505(15) 1 calc PR D 1
C54 C 0.6291(6) 0.6464(5) 0.1032(2) 0.040(4) Uiso 0.505(15) 1 d PG D 1
H54A H 0.5826 0.6129 0.0968 0.048 Uiso 0.505(15) 1 calc PR D 1
C55 C 0.6402(5) 0.7165(6) 0.0844(2) 0.045(3) Uiso 0.505(15) 1 d PG D 1
H55A H 0.6012 0.7308 0.0651 0.055 Uiso 0.505(15) 1 calc PR D 1
C56 C 0.7083(5) 0.7656(4) 0.0939(3) 0.037(5) Uiso 0.505(15) 1 d PG D 1
H56A H 0.7159 0.8135 0.0811 0.044 Uiso 0.505(15) 1 calc PR D 1
C51' C 0.7545(5) 0.7313(6) 0.1200(3) 0.051(5) Uiso 0.495(15) 1 d PG D 2
H51B H 0.8100 0.7502 0.1272 0.061 Uiso 0.495(15) 1 calc PR D 2
C52' C 0.7268(6) 0.6586(6) 0.1321(3) 0.057(4) Uiso 0.495(15) 1 d PG D 2
H52B H 0.7633 0.6278 0.1476 0.069 Uiso 0.495(15) 1 calc PR D 2
C53' C 0.6457(7) 0.6308(4) 0.1217(3) 0.040(3) Uiso 0.495(15) 1 d PG D 2
H53B H 0.6268 0.5812 0.1300 0.048 Uiso 0.495(15) 1 calc PR D 2
C54' C 0.5924(6) 0.6758(5) 0.0991(2) 0.034(3) Uiso 0.495(15) 1 d PG D 2
H54B H 0.5369 0.6569 0.0919 0.041 Uiso 0.495(15) 1 calc PR D 2
C55' C 0.6201(5) 0.7485(5) 0.0869(2) 0.040(3) Uiso 0.495(15) 1 d PG D 2
H55B H 0.5836 0.7793 0.0715 0.048 Uiso 0.495(15) 1 calc PR D 2
C56' C 0.7012(6) 0.7762(4) 0.0974(3) 0.064(7) Uiso 0.495(15) 1 d PG D 2
H56B H 0.7201 0.8259 0.0891 0.077 Uiso 0.495(15) 1 calc PR D 2

loop_
_atom_site_aniso_label
_atom_site_aniso_U_11
_atom_site_aniso_U_22
_atom_site_aniso_U_33
_atom_site_aniso_U_23
_atom_site_aniso_U_13
_atom_site_aniso_U_12
Au1 0.01914(9) 0.02202(10) 0.01681(9) -0.00029(8) -0.00086(7) 0.00151(7)
Au2 0.02187(9) 0.02122(10) 0.01862(9) -0.00064(8) 0.00249(7) 0.00475(8)
P3 0.0187(6) 0.0203(7) 0.0192(7) -0.0001(5) -0.0004(5) 0.0010(5)
P4 0.0316(7) 0.0267(7) 0.0240(7) 0.0016(6) 0.0057(6) 0.0116(6)
N1 0.025(2) 0.031(3) 0.029(3) 0.000(2) 0.0004(17) 0.0040(17)
N2 0.022(2) 0.021(2) 0.018(2) 0.0011(17) 0.0000(16) 0.0040(16)
N3 0.029(2) 0.036(3) 0.019(2) -0.004(2) 0.0036(17) 0.0084(19)
C1 0.017(2) 0.020(3) 0.016(2) -0.004(2) -0.0020(18) -0.0016(18)
C2 0.017(2) 0.026(3) 0.020(3) -0.003(2) 0.0006(19) -0.003(2)
C3 0.017(2) 0.027(3) 0.031(3) 0.004(2) -0.002(2) 0.002(2)
C9 0.034(3) 0.024(3) 0.022(3) -0.004(2) 0.011(2) 0.005(2)
C10 0.041(3) 0.062(4) 0.028(3) 0.003(3) 0.007(2) 0.010(3)
C11 0.043(4) 0.085(5) 0.035(4) 0.007(3) 0.016(3) -0.002(3)
C12 0.064(4) 0.064(4) 0.025(3) 0.009(3) 0.004(3) -0.013(3)
C13 0.047(3) 0.042(3) 0.025(3) 0.003(3) 0.002(2) -0.004(3)
C14 0.034(3) 0.031(3) 0.027(3) -0.001(2) 0.001(2) -0.001(2)
C15 0.040(3) 0.030(3) 0.043(4) -0.002(3) 0.000(3) 0.016(2)
C21 0.032(3) 0.045(3) 0.025(3) 0.009(3) 0.004(2) 0.013(2)
C22 0.060(4) 0.068(5) 0.056(5) -0.014(4) -0.011(3) 0.038(3)
C23 0.058(5) 0.100(6) 0.066(5) -0.002(5) -0.021(4) 0.043(4)
C24 0.029(3) 0.111(6) 0.032(4) 0.017(4) -0.002(3) 0.008(4)
C25 0.032(3) 0.066(4) 0.047(4) 0.001(3) 0.003(3) 0.000(3)
C26 0.026(3) 0.054(4) 0.046(4) 0.000(3) -0.001(3) 0.010(3)
C27 0.022(2) 0.024(3) 0.017(3) 0.003(2) -0.0012(18) 0.003(2)
C33 0.019(2) 0.023(3) 0.015(2) -0.003(2) -0.0036(18) -0.004(2)
C34 0.024(3) 0.025(3) 0.023(3) 0.000(2) 0.000(2) 0.001(2)
C35 0.032(3) 0.029(3) 0.025(3) 0.004(2) -0.002(2) -0.005(2)
C36 0.027(3) 0.042(3) 0.030(3) 0.005(3) 0.002(2) -0.011(2)
C37 0.024(3) 0.036(3) 0.034(3) -0.004(3) 0.003(2) -0.001(2)
C38 0.020(2) 0.026(3) 0.028(3) 0.002(2) -0.006(2) -0.005(2)
C39 0.020(2) 0.017(2) 0.023(3) -0.002(2) 0.0012(19) 0.0024(19)
C40 0.020(2) 0.029(3) 0.020(3) 0.005(2) 0.0003(19) -0.003(2)
C41 0.023(2) 0.041(3) 0.026(3) 0.000(3) -0.003(2) -0.001(2)
C42 0.022(3) 0.033(3) 0.032(3) -0.003(3) -0.006(2) -0.006(2)
C43 0.037(3) 0.041(3) 0.036(3) 0.010(3) -0.005(3) -0.018(3)
C44 0.039(3) 0.043(3) 0.026(3) 0.010(3) -0.008(2) -0.014(3)
C45 0.056(4) 0.047(4) 0.068(5) -0.002(4) 0.014(3) -0.014(3)
C46 0.055(4) 0.041(4) 0.078(6) 0.015(4) 0.002(4) -0.007(3)
C47 0.045(4) 0.033(4) 0.098(6) -0.004(4) 0.015(4) 0.009(3)
C48 0.071(5) 0.068(5) 0.058(5) -0.013(4) 0.020(4) -0.010(4)
C49 0.059(4) 0.048(4) 0.065(5) 0.016(4) -0.017(4) 0.005(3)
C50 0.031(3) 0.045(4) 0.080(6) -0.017(4) 0.006(3) 0.005(3)

loop_
_atom_type_symbol
_atom_type_description
_atom_type_scat_dispersion_real
_atom_type_scat_dispersion_imag
_atom_type_scat_source
C C 0.0033 0.0016 'International Tables Vol C Tables 4.2.6.8 and 6.1.1.4'
H H 0.0000 0.0000 'International Tables Vol C Tables 4.2.6.8 and 6.1.1.4'
N N 0.0061 0.0033 'International Tables Vol C Tables 4.2.6.8 and 6.1.1.4'
P P 0.1023 0.0942 'International Tables Vol C Tables 4.2.6.8 and 6.1.1.4'
Au Au -2.0133 8.8022 'International Tables Vol C Tables 4.2.6.8 and 6.1.1.4'

loop_
_geom_angle_atom_site_label_1
_geom_angle_atom_site_label_2
_geom_angle_atom_site_label_3
_geom_angle
N2 Au1 P3 176.9(1)
C1 Au2 P4 177.99(12)
C27 P3 C33 104.6(2)
C27 P3 C39 108.80(19)
C33 P3 C39 104.8(2)
C27 P3 Au1 111.98(15)
C33 P3 Au1 114.18(14)
C39 P3 Au1 111.97(15)
C15 P4 C21 107.6(2)
C15 P4 C9 105.5(2)
C21 P4 C9 105.0(2)
C15 P4 Au2 112.77(16)
C21 P4 Au2 112.54(18)
C9 P4 Au2 112.88(15)
N3 N1 C2 107.9(4)
N3 N2 C1 110.7(3)
N3 N2 Au1 126.0(3)
C1 N2 Au1 122.8(3)
N1 N3 N2 108.0(4)
N2 C1 C2 104.1(4)
N2 C1 Au2 120.2(3)
C2 C1 Au2 135.6(3)
N1 C2 C1 109.3(4)
N1 C2 C3 121.0(4)
C1 C2 C3 129.6(4)
C8' C3 C4 105.0(8)
C8' C3 C2 125.4(7)
C4 C3 C2 125.6(6)
C8' C3 C8 13.7(9)
C4 C3 C8 116.1(9)
C2 C3 C8 117.0(7)
C8' C3 C4' 115.8(8)
C4 C3 C4' 28.5(5)
C2 C3 C4' 118.4(5)
C8 C3 C4' 121.5(8)
C3 C4 C5 124.1(9)
C3 C4 H4A 117.9
C5 C4 H4A 117.9
C4 C5 C6 119.9(11)
C4 C5 H5A 120.0
C6 C5 H5A 120.0
C5 C6 C7 116.9(11)
C5 C6 H6A 121.5
C7 C6 H6A 121.5
C8 C7 C6 122.4(13)
C8 C7 H7A 118.8
C6 C7 H7A 118.8
C7 C8 C3 119.5(13)
C7 C8 H8A 120.2
C3 C8 H8A 120.2
C5' C4' C3 120.1(9)
C5' C4' H4'A 119.9
C3 C4' H4'A 120.0
C6' C5' C4' 121.5(11)
C6' C5' H5'A 119.3
C4' C5' H5'A 119.3
C5' C6' C7' 120.6(12)
C5' C6' H6'A 119.7
C7' C6' H6'A 119.7
C6' C7' C8' 120.0(12)
C6' C7' H7'A 120.0
C8' C7' H7'A 120.0
C3 C8' C7' 121.6(12)
C3 C8' H8'A 119.2
C7' C8' H8'A 119.2
C14 C9 C10 119.1(5)
C14 C9 P4 117.9(4)
C10 C9 P4 123.0(4)
C11 C10 C9 119.7(5)
C11 C10 H10A 120.2
C9 C10 H10A 120.2
C12 C11 C10 120.5(5)
C12 C11 H11A 119.7
C10 C11 H11A 119.7
C13 C12 C11 120.5(6)
C13 C12 H12A 119.7
C11 C12 H12A 119.7
C12 C13 C14 119.4(5)
C12 C13 H13A 120.3
C14 C13 H13A 120.3
C9 C14 C13 120.8(5)
C9 C14 H14A 119.6
C13 C14 H14A 119.6
C20' C15 C16 122.9(8)
C20' C15 C20 10.0(12)
C16 C15 C20 120.0
C20' C15 C16' 114.9(11)
C16 C15 C16' 18.4(9)
C20 C15 C16' 109.2(7)
C20' C15 P4 117.9(8)
C16 C15 P4 119.0(4)
C20 C15 P4 120.7(4)
C16' C15 P4 125.7(7)
C15 C16 C17 120.0
C15 C16 H16A 120.0
C17 C16 H16A 120.0
C18 C17 C16 120.0
C18 C17 H17A 120.0
C16 C17 H17A 120.0
C19 C18 C17 120.0
C19 C18 H18A 120.0
C17 C18 H18A 120.0
C18 C19 C20 120.0
C18 C19 H19A 120.0
C20 C19 H19A 120.0
C19 C20 C15 120.0
C19 C20 H20A 120.0
C15 C20 H20A 120.0
C17' C16' C15 120.8(13)
C17' C16' H16B 119.6
C15 C16' H16B 119.6
C18' C17' C16' 118.5(13)
C18' C17' H17B 120.8
C16' C17' H17B 120.8
C17' C18' C19' 121.5(14)
C17' C18' H18B 119.3
C19' C18' H18B 119.3
C18' C19' C20' 118.4(15)
C18' C19' H19B 120.8
C20' C19' H19B 120.8
C15 C20' C19' 125.4(15)
C15 C20' H20B 117.3
C19' C20' H20B 117.3
C22 C21 C26 117.3(5)
C22 C21 P4 124.8(5)
C26 C21 P4 117.9(4)
C23 C22 C21 120.5(6)
C23 C22 H22A 119.7
C21 C22 H22A 119.7
C24 C23 C22 121.3(6)
C24 C23 H23A 119.3
C22 C23 H23A 119.3
C23 C24 C25 119.7(6)
C23 C24 H24A 120.2
C25 C24 H24A 120.2
C24 C25 C26 119.4(6)
C24 C25 H25A 120.3
C26 C25 H25A 120.3
C25 C26 C21 121.8(5)
C25 C26 H26A 119.1
C21 C26 H26A 119.1
C32' C27 C28 107.2(9)
C32' C27 C28' 119.3(9)
C28 C27 C28' 25.9(6)
C32' C27 C32 16.8(8)
C28 C27 C32 117.0(8)
C28' C27 C32 121.8(7)
C32' C27 P3 121.6(7)
C28 C27 P3 127.1(6)
C28' C27 P3 119.1(6)
C32 C27 P3 115.4(6)
C27 C28 C29 122.7(9)
C27 C28 H28 118.7
C29 C28 H28 118.7
C30 C29 C28 118.0(9)
C30 C29 H29 121.0
C28 C29 H29 121.0
C31 C30 C29 120.1(10)
C31 C30 H30 119.9
C29 C30 H30 119.9
C32 C31 C30 121.7(11)
C32 C31 H31 119.2
C30 C31 H31 119.2
C31 C32 C27 120.(1)
C31 C32 H32 120.0
C27 C32 H32 120.0
C29' C28' C27 118.7(10)
C29' C28' H28' 120.7
C27 C28' H28' 120.7
C30' C29' C28' 122.0(12)
C30' C29' H29' 119.0
C28' C29' H29' 119.0
C29' C30' C31' 119.4(14)
C29' C30' H30' 120.3
C31' C30' H30' 120.3
C30' C31' C32' 119.7(14)
C30' C31' H31' 120.1
C32' C31' H31' 120.1
C27 C32' C31' 120.8(13)
C27 C32' H32' 119.6
C31' C32' H32' 119.6
C38 C33 C34 119.2(4)
C38 C33 P3 117.9(3)
C34 C33 P3 122.9(3)
C35 C34 C33 120.0(4)
C35 C34 H34A 120.0
C33 C34 H34A 120.0
C36 C35 C34 120.2(5)
C36 C35 H35A 119.9
C34 C35 H35A 119.9
C37 C36 C35 120.4(5)
C37 C36 H36A 119.8
C35 C36 H36A 119.8
C36 C37 C38 120.3(5)
C36 C37 H37A 119.8
C38 C37 H37A 119.8
C37 C38 C33 120.0(4)
C37 C38 H38A 120.0
C33 C38 H38A 120.0
C40 C39 C44 119.0(4)
C40 C39 P3 121.9(3)
C44 C39 P3 118.8(4)
C39 C40 C41 120.4(4)
C39 C40 H40A 119.8
C41 C40 H40A 119.8
C42 C41 C40 120.8(5)
C42 C41 H41A 119.6
C40 C41 H41A 119.6
C41 C42 C43 119.3(4)
C41 C42 H42A 120.3
C43 C42 H42A 120.3
C42 C43 C44 120.2(5)
C42 C43 H43A 119.9
C44 C43 H43A 119.9
C43 C44 C39 120.2(5)
C43 C44 H44A 119.9
C39 C44 H44A 119.9
C46 C45 C50 119.5(7)
C46 C45 H45A 120.2
C50 C45 H45A 120.2
C47 C46 C45 121.7(7)
C47 C46 H46A 119.1
C45 C46 H46A 119.1
C46 C47 C48 119.9(6)
C46 C47 H47A 120.0
C48 C47 H47A 120.0
C47 C48 C49 118.8(6)
C47 C48 H48A 120.6
C49 C48 H48A 120.6
C50 C49 C48 118.7(6)
C50 C49 H49A 120.7
C48 C49 H49A 120.7
C49 C50 C45 121.4(6)
C49 C50 H50A 119.3
C45 C50 H50A 119.3
C52 C51 C56 120.0
C52 C51 H51A 120.0
C56 C51 H51A 120.0
C53 C52 C51 120.0
C53 C52 H52A 120.0
C51 C52 H52A 120.0
C52 C53 C54 120.0
C52 C53 H53A 120.0
C54 C53 H53A 120.0
C53 C54 C55 120.0
C53 C54 H54A 120.0
C55 C54 H54A 120.0
C54 C55 C56 120.0
C54 C55 H55A 120.0
C56 C55 H55A 120.0
C55 C56 C51 120.0
C55 C56 H56A 120.0
C51 C56 H56A 120.0
C52' C51' C56' 120.0
C52' C51' H51B 120.0
C56' C51' H51B 120.0
C51' C52' C53' 120.0
C51' C52' H52B 120.0
C53' C52' H52B 120.0
C54' C53' C52' 120.0
C54' C53' H53B 120.0
C52' C53' H53B 120.0
C55' C54' C53' 120.0
C55' C54' H54B 120.0
C53' C54' H54B 120.0
C56' C55' C54' 120.0
C56' C55' H55B 120.0
C54' C55' H55B 120.0
C55' C56' C51' 120.0
C55' C56' H56B 120.0
C51' C56' H56B 120.0

loop_
_geom_bond_atom_site_label_1
_geom_bond_atom_site_label_2
_geom_bond_distance
Au1 N2 2.032(3)
Au1 P3 2.2416(12)
Au2 C1 2.035(4)
Au2 P4 2.2846(12)
P3 C27 1.807(5)
P3 C33 1.808(4)
P3 C39 1.819(4)
P4 C15 1.796(4)
P4 C21 1.810(5)
P4 C9 1.820(5)
N1 N3 1.332(5)
N1 C2 1.365(5)
N2 N3 1.346(5)
N2 C1 1.368(5)
C1 C2 1.383(6)
C2 C3 1.457(6)
C3 C8' 1.319(14)
C3 C4 1.327(11)
C3 C8 1.463(16)
C3 C4' 1.486(11)
C4 C5 1.377(14)
C4 H4A 0.9500
C5 C6 1.385(16)
C5 H5A 0.9500
C6 C7 1.410(17)
C6 H6A 0.9500
C7 C8 1.34(2)
C7 H7A 0.9500
C8 H8A 0.9500
C4' C5' 1.387(13)
C4' H4'A 0.9500
C5' C6' 1.330(15)
C5' H5'A 0.9500
C6' C7' 1.349(17)
C6' H6'A 0.9500
C7' C8' 1.465(19)
C7' H7'A 0.9500
C8' H8'A 0.9500
C9 C14 1.386(7)
C9 C10 1.399(7)
C10 C11 1.384(8)
C10 H10A 0.9500
C11 C12 1.381(8)
C11 H11A 0.9500
C12 C13 1.373(7)
C12 H12A 0.9500
C13 C14 1.394(7)
C13 H13A 0.9500
C14 H14A 0.9500
C15 C20' 1.337(18)
C15 C16 1.3900
C15 C20 1.3900
C15 C16' 1.49(2)
C16 C17 1.3900
C16 H16A 0.9500
C17 C18 1.3900
C17 H17A 0.9500
C18 C19 1.3900
C18 H18A 0.9500
C19 C20 1.3900
C19 H19A 0.9500
C20 H20A 0.9500
C16' C17' 1.415(14)
C16' H16B 0.9500
C17' C18' 1.376(14)
C17' H17B 0.9500
C18' C19' 1.393(15)
C18' H18B 0.9500
C19' C20' 1.402(14)
C19' H19B 0.9500
C20' H20B 0.9500
C21 C22 1.384(6)
C21 C26 1.390(7)
C22 C23 1.382(7)
C22 H22A 0.9500
C23 C24 1.357(8)
C23 H23A 0.9500
C24 C25 1.370(7)
C24 H24A 0.9500
C25 C26 1.387(7)
C25 H25A 0.9500
C26 H26A 0.9500
C27 C32' 1.323(15)
C27 C28 1.329(11)
C27 C28' 1.429(12)
C27 C32 1.439(13)
C28 C29 1.419(14)
C28 H28 0.9500
C29 C30 1.372(16)
C29 H29 0.9500
C30 C31 1.356(17)
C30 H30 0.9500
C31 C32 1.354(16)
C31 H31 0.9500
C32 H32 0.9500
C28' C29' 1.385(15)
C28' H28' 0.9500
C29' C30' 1.324(18)
C29' H29' 0.9500
C30' C31' 1.39(2)
C30' H30' 0.9500
C31' C32' 1.41(2)
C31' H31' 0.9500
C32' H32' 0.9500
C33 C38 1.388(6)
C33 C34 1.400(6)
C34 C35 1.383(6)
C34 H34A 0.9500
C35 C36 1.375(7)
C35 H35A 0.9500
C36 C37 1.373(7)
C36 H36A 0.9500
C37 C38 1.387(6)
C37 H37A 0.9500
C38 H38A 0.9500
C39 C40 1.373(6)
C39 C44 1.392(6)
C40 C41 1.385(6)
C40 H40A 0.9500
C41 C42 1.370(6)
C41 H41A 0.9500
C42 C43 1.381(7)
C42 H42A 0.9500
C43 C44 1.386(6)
C43 H43A 0.9500
C44 H44A 0.9500
C45 C46 1.345(8)
C45 C50 1.362(9)
C45 H45A 0.9500
C46 C47 1.339(9)
C46 H46A 0.9500
C47 C48 1.380(9)
C47 H47A 0.9500
C48 C49 1.409(9)
C48 H48A 0.9500
C49 C50 1.350(8)
C49 H49A 0.9500
C50 H50A 0.9500
C51 C52 1.3900
C51 C56 1.3900
C51 H51A 0.9500
C52 C53 1.3900
C52 H52A 0.9500
C53 C54 1.3900
C53 H53A 0.9500
C54 C55 1.3900
C54 H54A 0.9500
C55 C56 1.3900
C55 H55A 0.9500
C56 H56A 0.9500
C51' C52' 1.3900
C51' C56' 1.3900
C51' H51B 0.9500
C52' C53' 1.3900
C52' H52B 0.9500
C53' C54' 1.3900
C53' H53B 0.9500
C54' C55' 1.3900
C54' H54B 0.9500
C55' C56' 1.3900
C55' H55B 0.9500
C56' H56B 0.9500
